data_4072478
loop_
_publ_author_name
'Chen, Qian'
'Li, Chaozhong'

_publ_section_title
;
 Activation of the Vinylic C&#x2212;Cl Bond by Complexation of
 Fe(CO)3:&#x00A0; Palladium-Catalyzed Coupling Reactions of
 (\h4-Chlorodiene)tricarbonyliron Complexes&#x2020;
;
_journal_issue 1
_journal_name_full Organometallics
_journal_page_first 223
_journal_paper_doi 10.1021/om0606800
_journal_volume 26
_journal_year 2007
_chemical_formula_sum 'C17 H14 Fe O3'
_chemical_formula_weight 322.13
_chemical_name_systematic
; 
 ? 
;
_space_group_IT_number 2
_symmetry_cell_setting triclinic
_symmetry_space_group_name_Hall '-P 1'
_symmetry_space_group_name_H-M 'P -1'
_atom_sites_solution_hydrogens geom
_atom_sites_solution_primary direct
_atom_sites_solution_secondary difmap
_audit_creation_method SHELXL-97
_cell_angle_alpha 97.593(5)
_cell_angle_beta 103.025(4)
_cell_angle_gamma 101.416(5)
_cell_formula_units_Z 2
_cell_length_a 7.848(2)
_cell_length_b 8.247(2)
_cell_length_c 11.934(3)
_cell_measurement_reflns_used 911
_cell_measurement_temperature 293(2)
_cell_measurement_theta_max 40.989
_cell_measurement_theta_min 5.128
_cell_volume 724.9(3)
_computing_cell_refinement 'Bruker SMART'
_computing_data_collection 'Bruker SMART'
_computing_data_reduction 'Bruker SHELXTL'
_computing_molecular_graphics 'Bruker SHELXTL'
_computing_publication_material 'Bruker SHELXTL'
_computing_structure_refinement 'SHELXL-97 (Sheldrick, 1997)'
_computing_structure_solution 'SHELXS-97 (Sheldrick, 1990)'
_diffrn_ambient_temperature 293(2)
_diffrn_measured_fraction_theta_full 0.896
_diffrn_measured_fraction_theta_max 0.896
_diffrn_measurement_device_type 'CCD area detector'
_diffrn_measurement_method 'phi and omega scans'
_diffrn_radiation_monochromator graphite
_diffrn_radiation_source 'fine-focus sealed tube'
_diffrn_radiation_type MoK\a
_diffrn_radiation_wavelength 0.71073
_diffrn_reflns_av_R_equivalents 0.0528
_diffrn_reflns_av_sigmaI/netI 0.1083
_diffrn_reflns_limit_h_max 10
_diffrn_reflns_limit_h_min -10
_diffrn_reflns_limit_k_max 8
_diffrn_reflns_limit_k_min -10
_diffrn_reflns_limit_l_max 15
_diffrn_reflns_limit_l_min -7
_diffrn_reflns_number 4479
_diffrn_reflns_theta_full 28.29
_diffrn_reflns_theta_max 28.29
_diffrn_reflns_theta_min 1.78
_exptl_absorpt_coefficient_mu 1.046
_exptl_absorpt_correction_T_max 1.00000
_exptl_absorpt_correction_T_min 0.50717
_exptl_absorpt_correction_type empirical
_exptl_crystal_colour yellow
_exptl_crystal_density_diffrn 1.476
_exptl_crystal_density_method 'not measured'
_exptl_crystal_F_000 332
_exptl_crystal_size_max 0.188
_exptl_crystal_size_mid 0.129
_exptl_crystal_size_min 0.107
_refine_diff_density_max 0.339
_refine_diff_density_min -0.394
_refine_diff_density_rms 0.120
_refine_ls_extinction_coef 0.007(2)
_refine_ls_extinction_expression Fc^*^=kFc[1+0.001xFc^2^\l^3^/sin(2\q)]^-1/4^
_refine_ls_extinction_method SHELXL
_refine_ls_goodness_of_fit_ref 0.828
_refine_ls_hydrogen_treatment mixed
_refine_ls_matrix_type full
_refine_ls_number_parameters 219
_refine_ls_number_reflns 3224
_refine_ls_number_restraints 0
_refine_ls_restrained_S_all 0.828
_refine_ls_R_factor_all 0.0755
_refine_ls_R_factor_gt 0.0462
_refine_ls_shift/su_max 0.000
_refine_ls_shift/su_mean 0.000
_refine_ls_structure_factor_coef Fsqd
_refine_ls_weighting_details 'calc w=1/[\s^2^(Fo^2^)+(0.0566P)^2^+0.0000P] where P=(Fo^2^+2Fc^2^)/3'
_refine_ls_weighting_scheme calc
_refine_ls_wR_factor_gt 0.0911
_refine_ls_wR_factor_ref 0.1275
_reflns_number_gt 1993
_reflns_number_total 3224
_reflns_threshold_expression >2sigma(I)
_cod_data_source_file om0606800si20060730_023350.cif
_cod_data_source_block cd24202
_cod_depositor_comments
;
The following automatic conversions were performed:

'_symmetry_cell_setting' value 'Triclinic' changed to 'triclinic'
according to /home/saulius/struct/CIF-dictionaries/cif_core.dic
dictionary named 'cif_core.dic' version 2.4.1 from 2010-06-29.

Automatic conversion script
Id: cif_fix_values 1715 2011-07-08 13:25:40Z adriana 
;
_cod_original_sg_symbol_H-M P-1
_cod_original_formula_sum 'C17 H14 O3 Fe '
_cod_database_code 4072478

loop_
_symmetry_equiv_pos_as_xyz
'x, y, z'
'-x, -y, -z'

loop_
_atom_site_label
_atom_site_type_symbol
_atom_site_fract_x
_atom_site_fract_y
_atom_site_fract_z
_atom_site_U_iso_or_equiv
_atom_site_adp_type
_atom_site_occupancy
_atom_site_symmetry_multiplicity
_atom_site_calc_flag
_atom_site_refinement_flags
Fe Fe 0.31949(7) 0.08541(6) 0.22690(5) 0.0389(2) Uani 1 1 d .
O1 O 0.3452(4) -0.1342(4) 0.4003(3) 0.0739(10) Uani 1 1 d .
O2 O 0.2175(5) -0.2060(4) 0.0360(3) 0.0805(10) Uani 1 1 d .
O3 O -0.0266(4) 0.1690(4) 0.2209(3) 0.0742(10) Uani 1 1 d .
C1 C 0.3324(5) -0.0518(5) 0.3314(4) 0.0485(10) Uani 1 1 d .
C2 C 0.2594(6) -0.0901(5) 0.1084(4) 0.0514(10) Uani 1 1 d .
C3 C 0.1046(6) 0.1307(5) 0.2220(3) 0.0472(10) Uani 1 1 d .
C4 C 0.5376(5) 0.2210(5) 0.1837(4) 0.0438(10) Uani 1 1 d .
C5 C 0.5732(5) 0.2318(5) 0.3045(4) 0.0490(11) Uani 1 1 d .
C6 C 0.4545(5) 0.3002(5) 0.3572(4) 0.0463(10) Uani 1 1 d .
C7 C 0.4012(6) 0.4549(5) 0.3225(4) 0.0545(11) Uani 1 1 d .
H4 H 0.4995 0.5525 0.3586 0.065 Uiso 1 1 calc R
H5 H 0.2980 0.4703 0.3510 0.065 Uiso 1 1 calc R
C8 C 0.3542(5) 0.4420(4) 0.1893(3) 0.0463(10) Uani 1 1 d .
H7 H 0.2284 0.4428 0.1613 0.056 Uiso 1 1 calc R
H6 H 0.4258 0.5393 0.1701 0.056 Uiso 1 1 calc R
C9 C 0.3885(5) 0.2829(4) 0.1278(3) 0.0392(9) Uani 1 1 d .
C10 C 0.3315(5) 0.2471(5) 0.0000(4) 0.0431(9) Uani 1 1 d .
C11 C 0.2435(5) 0.3340(5) -0.0686(4) 0.0451(10) Uani 1 1 d .
C12 C 0.1951(5) 0.3069(5) -0.1956(3) 0.0416(9) Uani 1 1 d .
C13 C 0.1000(6) 0.4100(6) -0.2509(4) 0.0579(11) Uani 1 1 d .
H10 H 0.0683 0.4948 -0.2062 0.070 Uiso 1 1 calc R
C14 C 0.0507(6) 0.3900(6) -0.3715(4) 0.0695(14) Uani 1 1 d .
H11 H -0.0137 0.4608 -0.4074 0.083 Uiso 1 1 calc R
C15 C 0.0965(7) 0.2667(7) -0.4375(4) 0.0648(13) Uani 1 1 d .
C16 C 0.1926(7) 0.1632(6) -0.3839(4) 0.0603(12) Uani 1 1 d .
C17 C 0.2421(5) 0.1838(5) -0.2649(3) 0.0488(10) Uani 1 1 d .
H14 H 0.3086 0.1139 -0.2297 0.059 Uiso 1 1 calc R
H1 H 0.605(4) 0.169(4) 0.143(3) 0.034(9) Uiso 1 1 d .
H2 H 0.656(5) 0.182(4) 0.342(3) 0.043(11) Uiso 1 1 d .
H3 H 0.463(4) 0.287(4) 0.438(3) 0.040(10) Uiso 1 1 d .
H8 H 0.361(4) 0.150(4) -0.042(3) 0.038(9) Uiso 1 1 d .
H9 H 0.207(4) 0.424(4) -0.031(3) 0.042(10) Uiso 1 1 d .
H12 H 0.063(5) 0.249(4) -0.516(3) 0.045(11) Uiso 1 1 d .
H13 H 0.237(5) 0.089(5) -0.426(3) 0.048(12) Uiso 1 1 d .

loop_
_atom_site_aniso_label
_atom_site_aniso_U_11
_atom_site_aniso_U_22
_atom_site_aniso_U_33
_atom_site_aniso_U_23
_atom_site_aniso_U_13
_atom_site_aniso_U_12
Fe 0.0396(3) 0.0395(3) 0.0391(4) 0.0081(2) 0.0104(2) 0.0122(2)
O1 0.086(2) 0.071(2) 0.066(2) 0.0348(19) 0.0112(18) 0.0175(18)
O2 0.109(3) 0.058(2) 0.065(2) -0.0117(18) 0.023(2) 0.0132(19)
O3 0.0480(18) 0.078(2) 0.109(3) 0.028(2) 0.0287(19) 0.0268(17)
C1 0.052(2) 0.050(2) 0.042(2) 0.009(2) 0.008(2) 0.014(2)
C2 0.054(3) 0.051(3) 0.054(3) 0.017(2) 0.018(2) 0.015(2)
C3 0.050(2) 0.040(2) 0.052(3) 0.0137(19) 0.012(2) 0.0108(19)
C4 0.036(2) 0.048(2) 0.053(3) 0.014(2) 0.018(2) 0.0145(18)
C5 0.038(2) 0.054(3) 0.050(3) 0.010(2) 0.001(2) 0.011(2)
C6 0.051(2) 0.049(2) 0.034(2) 0.0038(19) 0.006(2) 0.0059(19)
C7 0.063(3) 0.045(2) 0.054(3) 0.003(2) 0.015(2) 0.013(2)
C8 0.049(2) 0.035(2) 0.055(3) 0.0070(18) 0.015(2) 0.0099(17)
C9 0.041(2) 0.037(2) 0.043(2) 0.0094(17) 0.0151(18) 0.0111(16)
C10 0.046(2) 0.042(2) 0.048(2) 0.0091(19) 0.021(2) 0.0157(18)
C11 0.048(2) 0.040(2) 0.051(3) 0.009(2) 0.017(2) 0.0152(19)
C12 0.039(2) 0.042(2) 0.045(2) 0.0150(18) 0.0116(18) 0.0082(17)
C13 0.064(3) 0.065(3) 0.059(3) 0.024(2) 0.022(2) 0.029(2)
C14 0.076(3) 0.089(4) 0.060(3) 0.040(3) 0.020(3) 0.037(3)
C15 0.063(3) 0.087(4) 0.042(3) 0.020(3) 0.011(2) 0.010(3)
C16 0.070(3) 0.056(3) 0.055(3) 0.006(2) 0.020(3) 0.013(2)
C17 0.057(3) 0.044(2) 0.044(2) 0.0100(19) 0.007(2) 0.0149(19)

loop_
_atom_type_symbol
_atom_type_description
_atom_type_scat_dispersion_real
_atom_type_scat_dispersion_imag
_atom_type_scat_source
C C 0.0033 0.0016 'International Tables Vol C Tables 4.2.6.8 and 6.1.1.4'
H H 0.0000 0.0000 'International Tables Vol C Tables 4.2.6.8 and 6.1.1.4'
O O 0.0106 0.0060 'International Tables Vol C Tables 4.2.6.8 and 6.1.1.4'
Fe Fe 0.3463 0.8444 'International Tables Vol C Tables 4.2.6.8 and 6.1.1.4'

loop_
_geom_angle_atom_site_label_1
_geom_angle_atom_site_label_2
_geom_angle_atom_site_label_3
_geom_angle
C3 Fe C2 100.72(18)
C3 Fe C1 101.64(18)
C2 Fe C1 91.05(18)
C3 Fe C5 130.17(17)
C2 Fe C5 126.39(18)
C1 Fe C5 93.57(18)
C3 Fe C4 129.30(16)
C2 Fe C4 97.80(18)
C1 Fe C4 124.82(17)
C5 Fe C4 39.63(16)
C3 Fe C6 92.45(17)
C2 Fe C6 165.48(17)
C1 Fe C6 92.27(17)
C5 Fe C6 39.27(16)
C4 Fe C6 68.81(17)
C3 Fe C9 91.53(16)
C2 Fe C9 97.44(16)
C1 Fe C9 162.76(16)
C5 Fe C9 69.32(16)
C4 Fe C9 39.22(13)
C6 Fe C9 75.94(15)
O1 C1 Fe 177.5(4)
O2 C2 Fe 176.9(4)
O3 C3 Fe 176.0(4)
C5 C4 C9 117.4(4)
C5 C4 Fe 69.9(2)
C9 C4 Fe 75.3(2)
C5 C4 H1 119(2)
C9 C4 H1 123(2)
Fe C4 H1 122(2)
C4 C5 C6 115.1(4)
C4 C5 Fe 70.5(2)
C6 C5 Fe 72.8(2)
C4 C5 H2 120(2)
C6 C5 H2 124(2)
Fe C5 H2 118(2)
C5 C6 C7 119.4(4)
C5 C6 Fe 67.9(2)
C7 C6 Fe 111.0(3)
C5 C6 H3 116(2)
C7 C6 H3 117(2)
Fe C6 H3 116(2)
C6 C7 C8 111.4(3)
C6 C7 H4 109.3
C8 C7 H4 109.3
C6 C7 H5 109.3
C8 C7 H5 109.3
H4 C7 H5 108.0
C9 C8 C7 111.8(3)
C9 C8 H7 109.2
C7 C8 H7 109.2
C9 C8 H6 109.2
C7 C8 H6 109.2
H7 C8 H6 107.9
C4 C9 C10 117.8(3)
C4 C9 C8 118.7(3)
C10 C9 C8 117.1(3)
C4 C9 Fe 65.5(2)
C10 C9 Fe 120.1(2)
C8 C9 Fe 106.7(2)
C11 C10 C9 126.9(4)
C11 C10 H8 114.4(19)
C9 C10 H8 118.7(19)
C10 C11 C12 127.8(4)
C10 C11 H9 117(2)
C12 C11 H9 115(2)
C13 C12 C17 117.7(4)
C13 C12 C11 118.9(4)
C17 C12 C11 123.4(3)
C12 C13 C14 121.3(4)
C12 C13 H10 119.4
C14 C13 H10 119.4
C15 C14 C13 119.8(4)
C15 C14 H11 120.1
C13 C14 H11 120.1
C14 C15 C16 119.8(5)
C14 C15 H12 122(2)
C16 C15 H12 118(2)
C17 C16 C15 120.3(5)
C17 C16 H13 118(2)
C15 C16 H13 121(2)
C16 C17 C12 121.1(4)
C16 C17 H14 119.5
C12 C17 H14 119.5

loop_
_geom_bond_atom_site_label_1
_geom_bond_atom_site_label_2
_geom_bond_distance
Fe C3 1.788(4)
Fe C2 1.790(5)
Fe C1 1.791(4)
Fe C5 2.050(4)
Fe C4 2.059(4)
Fe C6 2.113(4)
Fe C9 2.189(4)
O1 C1 1.134(4)
O2 C2 1.139(5)
O3 C3 1.133(4)
C4 C5 1.393(6)
C4 C9 1.431(5)
C4 H1 0.93(3)
C5 C6 1.400(6)
C5 H2 0.90(3)
C6 C7 1.498(5)
C6 H3 0.97(3)
C7 C8 1.533(5)
C7 H4 0.9700
C7 H5 0.9700
C8 C9 1.519(5)
C8 H7 0.9700
C8 H6 0.9700
C9 C10 1.461(5)
C10 C11 1.326(5)
C10 H8 0.98(3)
C11 C12 1.452(5)
C11 H9 0.94(4)
C12 C13 1.376(5)
C12 C17 1.384(5)
C13 C14 1.381(6)
C13 H10 0.9300
C14 C15 1.358(7)
C14 H11 0.9300
C15 C16 1.373(6)
C15 H12 0.90(4)
C16 C17 1.363(6)
C16 H13 0.91(4)
C17 H14 0.9300

loop_
_geom_torsion_atom_site_label_1
_geom_torsion_atom_site_label_2
_geom_torsion_atom_site_label_3
_geom_torsion_atom_site_label_4
_geom_torsion
C3 Fe C1 O1 -110(9)
C2 Fe C1 O1 149(9)
C5 Fe C1 O1 23(9)
C4 Fe C1 O1 49(9)
C6 Fe C1 O1 -17(9)
C9 Fe C1 O1 30(10)
C3 Fe C2 O2 -71(7)
C1 Fe C2 O2 31(7)
C5 Fe C2 O2 126(7)
C4 Fe C2 O2 156(7)
C6 Fe C2 O2 134(7)
C9 Fe C2 O2 -164(7)
C2 Fe C3 O3 -146(6)
C1 Fe C3 O3 120(6)
C5 Fe C3 O3 16(6)
C4 Fe C3 O3 -37(6)
C6 Fe C3 O3 28(6)
C9 Fe C3 O3 -48(6)
C3 Fe C4 C5 108.6(3)
C2 Fe C4 C5 -140.7(3)
C1 Fe C4 C5 -43.9(3)
C6 Fe C4 C5 33.5(2)
C9 Fe C4 C5 127.1(4)
C3 Fe C4 C9 -18.5(3)
C2 Fe C4 C9 92.2(2)
C1 Fe C4 C9 -171.0(2)
C5 Fe C4 C9 -127.1(4)
C6 Fe C4 C9 -93.6(2)
C9 C4 C5 C6 1.2(5)
Fe C4 C5 C6 -59.2(3)
C9 C4 C5 Fe 60.3(3)
C3 Fe C5 C4 -106.3(3)
C2 Fe C5 C4 51.3(3)
C1 Fe C5 C4 145.2(3)
C6 Fe C5 C4 -125.6(4)
C9 Fe C5 C4 -32.6(2)
C3 Fe C5 C6 19.3(3)
C2 Fe C5 C6 176.8(2)
C1 Fe C5 C6 -89.2(3)
C4 Fe C5 C6 125.6(4)
C9 Fe C5 C6 92.9(3)
C4 C5 C6 C7 -44.5(5)
Fe C5 C6 C7 -102.4(3)
C4 C5 C6 Fe 57.9(3)
C3 Fe C6 C5 -165.4(3)
C2 Fe C6 C5 -10.2(8)
C1 Fe C6 C5 92.9(3)
C4 Fe C6 C5 -33.8(2)
C9 Fe C6 C5 -74.4(3)
C3 Fe C6 C7 -51.1(3)
C2 Fe C6 C7 104.1(7)
C1 Fe C6 C7 -152.8(3)
C5 Fe C6 C7 114.3(4)
C4 Fe C6 C7 80.5(3)
C9 Fe C6 C7 39.9(3)
C5 C6 C7 C8 45.0(5)
Fe C6 C7 C8 -30.8(4)
C6 C7 C8 C9 -4.7(5)
C5 C4 C9 C10 -170.0(4)
Fe C4 C9 C10 -112.5(3)
C5 C4 C9 C8 38.8(5)
Fe C4 C9 C8 96.3(3)
C5 C4 C9 Fe -57.5(3)
C7 C8 C9 C4 -34.8(5)
C7 C8 C9 C10 173.8(3)
C7 C8 C9 Fe 35.9(4)
C3 Fe C9 C4 165.7(3)
C2 Fe C9 C4 -93.2(3)
C1 Fe C9 C4 25.7(6)
C5 Fe C9 C4 32.9(2)
C6 Fe C9 C4 73.6(2)
C3 Fe C9 C10 -85.2(3)
C2 Fe C9 C10 15.9(3)
C1 Fe C9 C10 134.8(5)
C5 Fe C9 C10 142.0(3)
C4 Fe C9 C10 109.1(4)
C6 Fe C9 C10 -177.3(3)
C3 Fe C9 C8 51.2(3)
C2 Fe C9 C8 152.2(3)
C1 Fe C9 C8 -88.9(6)
C5 Fe C9 C8 -81.6(3)
C4 Fe C9 C8 -114.5(3)
C6 Fe C9 C8 -40.9(2)
C4 C9 C10 C11 -155.7(4)
C8 C9 C10 C11 -4.0(6)
Fe C9 C10 C11 128.1(4)
C9 C10 C11 C12 175.9(4)
C10 C11 C12 C13 178.8(4)
C10 C11 C12 C17 -2.3(7)
C17 C12 C13 C14 0.9(6)
C11 C12 C13 C14 179.9(4)
C12 C13 C14 C15 -0.1(7)
C13 C14 C15 C16 -0.4(7)
C14 C15 C16 C17 0.0(7)
C15 C16 C17 C12 0.9(7)
C13 C12 C17 C16 -1.3(6)
C11 C12 C17 C16 179.7(4)
